data_7245530
loop_
_publ_author_name
'Stoesser, Julian'
'Engelage, Elric'
'Huber, Stefan'

_publ_section_title
;
 Co-crystallization studies of the syn- and anti-atropisomers of
 triphenyl-based perfluorinated halogen bond donors with halides
;
_journal_name_full CrystEngComm
_journal_paper_doi 10.1039/D2CE00973K
_journal_year 2022
_chemical_formula_sum 'C18 F12 I2'
_chemical_formula_weight 697.98
_space_group_crystal_system monoclinic
_space_group_IT_number 14
_space_group_name_Hall '-P 2yn'
_space_group_name_H-M_alt 'P 1 21/n 1'
_atom_sites_solution_primary 'dual space'
_atom_sites_solution_secondary difmap
_audit_creation_method SHELXL-2017/1
_audit_update_record
;
2022-08-27 deposited with the CCDC.	2022-09-16 downloaded from the CCDC.
;
_cell_angle_alpha 90
_cell_angle_beta 101.119(11)
_cell_angle_gamma 90
_cell_formula_units_Z 2
_cell_length_a 7.6232(9)
_cell_length_b 8.0459(7)
_cell_length_c 15.3895(17)
_cell_measurement_reflns_used 1589
_cell_measurement_temperature 170(2)
_cell_measurement_theta_max 25.0
_cell_measurement_theta_min 3.3
_cell_volume 926.20(17)
_computing_cell_refinement
;
CrysAlisPro, Agilent Technologies,
Version 1.171.36.24 (release 03-12-2012 CrysAlis171 .NET)
(compiled Dec  3 2012,18:21:49)
;
_computing_data_collection
;
CrysAlisPro, Agilent Technologies,
Version 1.171.36.24 (release 03-12-2012 CrysAlis171 .NET)
(compiled Dec  3 2012,18:21:49)
;
_computing_data_reduction
;
CrysAlisPro, Agilent Technologies,
Version 1.171.36.24 (release 03-12-2012 CrysAlis171 .NET)
(compiled Dec  3 2012,18:21:49)
;
_computing_molecular_graphics
;
 Diamond 4 - Crystal and Molecular Structure Visualization
  Crystal Impact - Dr. H. Putz & Dr. K. Brandenburg GbR, 
  Kreuzherrenstr. 102, 53227 Bonn, Germany
  http://www.crystalimpact.com/diamond
 Mercury CSD 2.0 - New Features for the Visualization 
 and Investigation of Crystal Structures
  C. F. Macrae, I. J. Bruno, J. A. Chisholm, P. R. Edgington, P. McCabe,
  E. Pidcock, 
  L. Rodriguez-Monge, R. Taylor, J. van de Streek and P. A. Wood, 
  J. Appl. Cryst., 41, 466-470, 2008
;
_computing_publication_material 'WinGX L. J. Farrugia, J. Appl. Crystallogr., 1999, 32, 837-838.'
_computing_structure_refinement 'SHELXL-2018/3 (Sheldrick, 2018)'
_computing_structure_solution
;
 shelXT  G. M. Sheldrick, Acta Crystallogr., Sect. A: Found. Crystallogr.,
 2008, 64, 112-122.
 shelXle C. B. Huebschle, G. M. Sheldrick and B. Dittrich J. Appl. Cryst.
  (2011). 44, 1281-1284
;
_diffrn_ambient_temperature 170(2)
_diffrn_detector_area_resol_mean 8.4171
_diffrn_measured_fraction_theta_full 0.977
_diffrn_measured_fraction_theta_max 0.977
_diffrn_measurement_device_type 'Xcalibur, Sapphire2, large Be window'
_diffrn_radiation_monochromator graphite
_diffrn_radiation_source 'Enhance (Mo) X-ray Source'
_diffrn_radiation_type 'Mo K\a'
_diffrn_radiation_wavelength 0.7107
_diffrn_reflns_av_R_equivalents 0.0402
_diffrn_reflns_av_unetI/netI 0.0333
_diffrn_reflns_Laue_measured_fraction_full 0.977
_diffrn_reflns_Laue_measured_fraction_max 0.977
_diffrn_reflns_limit_h_max 8
_diffrn_reflns_limit_h_min -8
_diffrn_reflns_limit_k_max 9
_diffrn_reflns_limit_k_min -8
_diffrn_reflns_limit_l_max 18
_diffrn_reflns_limit_l_min -17
_diffrn_reflns_number 6649
_diffrn_reflns_point_group_measured_fraction_full 0.977
_diffrn_reflns_point_group_measured_fraction_max 0.977
_diffrn_reflns_theta_full 24.986
_diffrn_reflns_theta_max 24.986
_diffrn_reflns_theta_min 3.264
_diffrn_source 'fine-focus sealed X-ray tube'
_exptl_absorpt_coefficient_mu 3.516
_exptl_absorpt_correction_T_max 1.00000
_exptl_absorpt_correction_T_min 0.70796
_exptl_absorpt_correction_type multi-scan
_exptl_absorpt_process_details
;
CrysAlisPro, Agilent Technologies,
Version 1.171.36.24 (release 03-12-2012 CrysAlis171 .NET)
(compiled Dec  3 2012,18:21:49)
Empirical absorption correction using spherical harmonics,
 implemented in SCALE3 ABSPACK scaling algorithm.
;
_exptl_crystal_colour 'translucent colorless'
_exptl_crystal_density_diffrn 2.503
_exptl_crystal_description needle
_exptl_crystal_F_000 644
_exptl_crystal_size_max 0.42
_exptl_crystal_size_mid 0.21
_exptl_crystal_size_min 0.2
_refine_diff_density_max 1.051
_refine_diff_density_min -0.819
_refine_diff_density_rms 0.149
_refine_ls_extinction_method none
_refine_ls_goodness_of_fit_ref 1.111
_refine_ls_hydrogen_treatment undef
_refine_ls_matrix_type full
_refine_ls_number_parameters 145
_refine_ls_number_reflns 1589
_refine_ls_number_restraints 0
_refine_ls_restrained_S_all 1.111
_refine_ls_R_factor_all 0.0537
_refine_ls_R_factor_gt 0.0400
_refine_ls_shift/su_max 0.000
_refine_ls_shift/su_mean 0.000
_refine_ls_structure_factor_coef Fsqd
_refine_ls_weighting_details 'w=1/[\s^2^(Fo^2^)+(0.0581P)^2^+1.5341P] where P=(Fo^2^+2Fc^2^)/3'
_refine_ls_weighting_scheme calc
_refine_ls_wR_factor_gt 0.1024
_refine_ls_wR_factor_ref 0.1135
_reflns_Friedel_coverage 0.000
_reflns_number_gt 1293
_reflns_number_total 1589
_reflns_threshold_expression 'I > 2\s(I)'
_cod_data_source_file d2ce00973k2.cif
_cod_data_source_block anti-p-1
_cod_depositor_comments
;
The following automatic conversions were performed:

data item '_atom_sites_solution_secondary' value 'diffmap' was
changed to 'difmap'.

Automatic conversion script
Id: cif_fix_values 7556 2019-12-06 15:28:31Z antanas 
;
_cod_original_cell_volume 926.21(18)
_cod_original_sg_symbol_H-M 'P 21/n'
_cod_database_code 7245530
_shelx_shelxl_version_number 2017/1
_shelx_space_group_comment
;
The symmetry employed for this shelxl refinement is uniquely defined
by the following loop, which should always be used as a source of
symmetry information in preference to the above space-group names.
They are only intended as comments.
;

loop_
_space_group_symop_operation_xyz
'x, y, z'
'-x+1/2, y+1/2, -z+1/2'
'-x, -y, -z'
'x-1/2, -y-1/2, z-1/2'

loop_
_atom_site_label
_atom_site_type_symbol
_atom_site_fract_x
_atom_site_fract_y
_atom_site_fract_z
_atom_site_U_iso_or_equiv
_atom_site_adp_type
_atom_site_occupancy
_atom_site_site_symmetry_order
_atom_site_calc_flag
_atom_site_refinement_flags_posn
_atom_site_refinement_flags_adp
_atom_site_refinement_flags_occupancy
_atom_site_disorder_assembly
_atom_site_disorder_group
I001 I 0.09777(6) 0.98643(5) 0.27621(3) 0.0486(2) Uani 1 1 d . . . . .
F1 F -0.1154(5) 0.6512(5) 0.2416(3) 0.0575(11) Uani 1 1 d . . . . .
F2 F -0.0967(6) 0.3624(5) 0.3283(3) 0.0627(12) Uani 1 1 d . . . . .
F3 F 0.1498(6) 0.3189(5) 0.4791(3) 0.0631(12) Uani 1 1 d . . . . .
F4 F 0.3709(6) 0.5685(5) 0.5442(3) 0.0543(10) Uani 1 1 d . . . . .
F5 F 0.5675(5) 0.8093(5) 0.3656(2) 0.0521(10) Uani 1 1 d . . . . .
F6 F 0.1967(6) 0.9574(5) 0.5636(3) 0.0523(10) Uani 1 1 d . . . . .
C1 C 0.1201(8) 0.7652(7) 0.3477(4) 0.0333(13) Uani 1 1 d . . . . .
C2 C 0.0061(8) 0.6364(8) 0.3159(4) 0.0384(15) Uani 1 1 d . . . . .
C3 C 0.0158(9) 0.4861(7) 0.3602(5) 0.0407(16) Uani 1 1 d . . . . .
C4 C 0.1416(10) 0.4650(7) 0.4365(5) 0.0417(16) Uani 1 1 d . . . . .
C5 C 0.2539(9) 0.5938(8) 0.4693(4) 0.0402(15) Uani 1 1 d . . . . .
C6 C 0.2470(8) 0.7444(7) 0.4255(4) 0.0343(14) Uani 1 1 d . . . . .
C7 C 0.3770(8) 0.8757(7) 0.4634(4) 0.0349(14) Uani 1 1 d . . . . .
C8 C 0.5326(8) 0.9035(8) 0.4323(4) 0.0358(14) Uani 1 1 d . . . . .
C9 C 0.3476(9) 0.9776(7) 0.5314(4) 0.0349(14) Uani 1 1 d . . . . .

loop_
_atom_site_aniso_label
_atom_site_aniso_U_11
_atom_site_aniso_U_22
_atom_site_aniso_U_33
_atom_site_aniso_U_23
_atom_site_aniso_U_13
_atom_site_aniso_U_12
I001 0.0538(4) 0.0410(3) 0.0475(3) 0.01032(18) 0.0012(2) -0.00020(19)
F1 0.051(3) 0.051(2) 0.059(3) -0.0037(19) -0.020(2) -0.0067(18)
F2 0.063(3) 0.037(2) 0.083(3) -0.012(2) 0.002(2) -0.0168(19)
F3 0.078(3) 0.032(2) 0.079(3) 0.0131(19) 0.015(2) 0.0015(19)
F4 0.062(3) 0.052(2) 0.041(2) 0.0104(18) -0.007(2) 0.005(2)
F5 0.053(3) 0.060(2) 0.046(2) -0.0228(19) 0.0161(19) -0.0120(19)
F6 0.044(3) 0.063(2) 0.055(2) -0.014(2) 0.019(2) -0.0148(19)
C1 0.037(4) 0.032(3) 0.032(3) -0.001(2) 0.009(3) 0.000(3)
C2 0.034(4) 0.037(3) 0.040(4) -0.003(3) -0.001(3) 0.001(3)
C3 0.039(4) 0.030(3) 0.054(4) -0.011(3) 0.010(3) -0.003(3)
C4 0.048(4) 0.028(3) 0.050(4) 0.004(3) 0.012(3) 0.002(3)
C5 0.042(4) 0.046(4) 0.029(3) 0.002(3) -0.001(3) 0.004(3)
C6 0.035(4) 0.032(3) 0.036(3) -0.002(2) 0.008(3) -0.001(3)
C7 0.035(4) 0.037(3) 0.028(3) -0.001(2) -0.004(3) -0.005(3)
C8 0.033(4) 0.041(3) 0.033(3) -0.008(3) 0.006(3) -0.002(3)
C9 0.029(3) 0.040(3) 0.036(3) 0.005(3) 0.005(3) -0.002(3)

loop_
_atom_type_symbol
_atom_type_description
_atom_type_scat_dispersion_real
_atom_type_scat_dispersion_imag
_atom_type_scat_source
C C 0.0033 0.0016 'International Tables Vol C Tables 4.2.6.8 and 6.1.1.4'
F F 0.0171 0.0103 'International Tables Vol C Tables 4.2.6.8 and 6.1.1.4'
I I -0.4742 1.8119 'International Tables Vol C Tables 4.2.6.8 and 6.1.1.4'

loop_
_geom_angle_atom_site_label_1
_geom_angle_atom_site_label_2
_geom_angle_atom_site_label_3
_geom_angle
_geom_angle_site_symmetry_1
_geom_angle_site_symmetry_3
_geom_angle_publ_flag
C2 C1 C6 119.9(5) . . ?
C2 C1 I001 118.2(4) . . ?
C6 C1 I001 121.9(4) . . ?
F1 C2 C1 121.6(6) . . ?
F1 C2 C3 117.7(6) . . ?
C1 C2 C3 120.7(6) . . ?
F2 C3 C4 120.7(6) . . ?
F2 C3 C2 119.9(6) . . ?
C4 C3 C2 119.4(6) . . ?
F3 C4 C3 119.0(6) . . ?
F3 C4 C5 120.8(6) . . ?
C3 C4 C5 120.1(6) . . ?
F4 C5 C4 117.9(6) . . ?
F4 C5 C6 120.8(6) . . ?
C4 C5 C6 121.2(6) . . ?
C5 C6 C1 118.5(5) . . ?
C5 C6 C7 118.1(5) . . ?
C1 C6 C7 123.3(5) . . ?
C8 C7 C9 116.3(5) . . ?
C8 C7 C6 122.1(5) . . ?
C9 C7 C6 121.6(6) . . ?
F5 C8 C9 119.5(6) . 3_676 ?
F5 C8 C7 118.9(5) . . ?
C9 C8 C7 121.6(5) 3_676 . ?
F6 C9 C8 119.0(6) . 3_676 ?
F6 C9 C7 118.9(5) . . ?
C8 C9 C7 122.1(6) 3_676 . ?

loop_
_geom_bond_atom_site_label_1
_geom_bond_atom_site_label_2
_geom_bond_distance
_geom_bond_site_symmetry_2
_geom_bond_publ_flag
I001 C1 2.082(6) . ?
F1 C2 1.330(7) . ?
F2 C3 1.343(7) . ?
F3 C4 1.342(7) . ?
F4 C5 1.331(7) . ?
F5 C8 1.344(7) . ?
F6 C9 1.347(8) . ?
C1 C2 1.380(8) . ?
C1 C6 1.397(8) . ?
C2 C3 1.383(9) . ?
C3 C4 1.376(10) . ?
C4 C5 1.376(10) . ?
C5 C6 1.383(8) . ?
C6 C7 1.489(8) . ?
C7 C8 1.380(9) . ?
C7 C9 1.381(9) . ?
C8 C9 1.366(9) 3_676 ?
